data_7041700
loop_
_publ_author_name
'Mikhalyova, Elena A.'
'Yakovenko, Anastasiya V.'
'Zeller, Matthias'
'Gavrilenko, Konstantin S.'
'Kiskin, Mikhail A.'
'Smola, Sergey S.'
'Dotsenko, Vladimir P.'
'Eremenko, Igor L.'
'Addison, Anthony W.'
'Pavlishchuk, Vitaly V.'

_publ_section_title
;
 Crystal structures and intense luminescence of
 tris(3-(2'-pyridyl)-pyrazolyl)borate Tb(3+) and Eu(3+) complexes with
 carboxylate co-ligands.
;
_journal_issue 11
_journal_name_full 'Dalton transactions (Cambridge, England : 2003)'
_journal_page_first 3457
_journal_page_last 3469
_journal_paper_doi 10.1039/c6dt04757b
_journal_volume 46
_journal_year 2017
_chemical_formula_moiety 'C24 H25 B N9 O3 Tb, C2 H3 N, 2(Cl)'
_chemical_formula_sum 'C26 H28 B Cl2 N10 O3 Tb'
_chemical_formula_weight 769.21
_space_group_crystal_system triclinic
_space_group_IT_number 2
_space_group_name_Hall '-P 1'
_space_group_name_H-M_alt 'P -1'
_symmetry_space_group_name_Hall '-P 1'
_symmetry_space_group_name_H-M 'P -1'
_atom_sites_solution_hydrogens mixed
_audit_creation_method SHELXL-2014/7
_audit_update_record
;
2016-11-22 deposited with the CCDC.
2017-01-16 downloaded from the CCDC.
;
_cell_angle_alpha 71.532(2)
_cell_angle_beta 84.415(2)
_cell_angle_gamma 73.285(2)
_cell_formula_units_Z 2
_cell_length_a 11.020(2)
_cell_length_b 11.302(2)
_cell_length_c 13.191(2)
_cell_measurement_reflns_used 9898
_cell_measurement_temperature 100(2)
_cell_measurement_theta_max 30.93
_cell_measurement_theta_min 2.14
_cell_volume 1492.4(4)
_computing_cell_refinement 'Apex2 v2009.7-0'
_computing_data_collection 'Apex2 v2009.7-0 (Bruker, 2009)'
_computing_data_reduction 'SAINT V7.66A (Bruker, 2013)'
_computing_structure_refinement
;  
SHELXL-2014/7 (Sheldrick, 2015), 
SHELXLE Rev780 (H\"ubschle et al., 2011)
;
_computing_structure_solution 'SHELXS-97 (Sheldrick, 2008)'
_diffrn_ambient_temperature 100(2)
_diffrn_measured_fraction_theta_full 0.994
_diffrn_measured_fraction_theta_max 0.907
_diffrn_measurement_device_type 'Bruker AXS SMART APEX CCD diffractometer'
_diffrn_measurement_method '\w scans'
_diffrn_radiation_monochromator graphite
_diffrn_radiation_type MoK\a
_diffrn_radiation_wavelength 0.71073
_diffrn_reflns_av_R_equivalents 0.0217
_diffrn_reflns_av_unetI/netI 0.0202
_diffrn_reflns_Laue_measured_fraction_full 0.994
_diffrn_reflns_Laue_measured_fraction_max 0.907
_diffrn_reflns_limit_h_max 15
_diffrn_reflns_limit_h_min -15
_diffrn_reflns_limit_k_max 16
_diffrn_reflns_limit_k_min -15
_diffrn_reflns_limit_l_max 19
_diffrn_reflns_limit_l_min -19
_diffrn_reflns_number 33499
_diffrn_reflns_point_group_measured_fraction_full 0.994
_diffrn_reflns_point_group_measured_fraction_max 0.907
_diffrn_reflns_theta_full 28.000
_diffrn_reflns_theta_max 31.464
_diffrn_reflns_theta_min 2.492
_diffrn_source 'fine-focus sealed tube'
_exptl_absorpt_coefficient_mu 2.596
_exptl_absorpt_correction_T_max 0.7463
_exptl_absorpt_correction_T_min 0.6014
_exptl_absorpt_correction_type multi-scan
_exptl_absorpt_process_details 'Apex2  v2009.7-0 (Bruker, 2009)'
_exptl_crystal_colour colourless
_exptl_crystal_density_diffrn 1.712
_exptl_crystal_description plate
_exptl_crystal_F_000 764
_exptl_crystal_preparation ', Luminescent'
_exptl_crystal_size_max 0.32
_exptl_crystal_size_mid 0.19
_exptl_crystal_size_min 0.08
_refine_diff_density_max 0.880
_refine_diff_density_min -0.646
_refine_diff_density_rms 0.073
_refine_ls_extinction_method none
_refine_ls_goodness_of_fit_ref 1.062
_refine_ls_hydrogen_treatment mixed
_refine_ls_matrix_type full
_refine_ls_number_parameters 413
_refine_ls_number_reflns 8983
_refine_ls_number_restraints 6
_refine_ls_restrained_S_all 1.062
_refine_ls_R_factor_all 0.0175
_refine_ls_R_factor_gt 0.0166
_refine_ls_shift/su_max 0.002
_refine_ls_shift/su_mean 0.000
_refine_ls_structure_factor_coef Fsqd
_refine_ls_weighting_details 'w=1/[\s^2^(Fo^2^)+(0.0167P)^2^+0.9437P] where P=(Fo^2^+2Fc^2^)/3'
_refine_ls_weighting_scheme calc
_refine_ls_wR_factor_gt 0.0405
_refine_ls_wR_factor_ref 0.0413
_reflns_Friedel_coverage 0.000
_reflns_number_gt 8701
_reflns_number_total 8983
_reflns_threshold_expression 'I > 2\s(I)'
_cod_data_source_file c6dt04757b2.cif
_cod_data_source_block 11mz026_0m
_cod_depositor_comments 'Adding full bibliography for 7041696--7041708.cif.'
_cod_database_code 7041700
_shelx_shelxl_version_number 2014/7
_shelx_space_group_comment
;
The symmetry employed for this shelxl refinement is uniquely defined
by the following loop, which should always be used as a source of
symmetry information in preference to the above space-group names.
They are only intended as comments.
;

loop_
_space_group_symop_operation_xyz
'x, y, z'
'-x, -y, -z'

loop_
_atom_site_label
_atom_site_type_symbol
_atom_site_fract_x
_atom_site_fract_y
_atom_site_fract_z
_atom_site_U_iso_or_equiv
_atom_site_adp_type
_atom_site_occupancy
_atom_site_site_symmetry_order
_atom_site_calc_flag
_atom_site_refinement_flags_posn
_atom_site_refinement_flags_adp
B1 B 1.10610(16) 0.28682(17) 0.39129(14) 0.0174(3) Uani 1 1 d . .
H1C H 1.1946 0.2635 0.4174 0.021 Uiso 1 1 calc R U
C1 C 1.20204(14) 0.26343(15) 0.20687(13) 0.0187(3) Uani 1 1 d . .
H1 H 1.2893 0.2447 0.2219 0.022 Uiso 1 1 calc R U
C2 C 1.15235(14) 0.28660(15) 0.10832(13) 0.0192(3) Uani 1 1 d . .
H2 H 1.1969 0.2859 0.0430 0.023 Uiso 1 1 calc R U
C3 C 1.02094(14) 0.31156(14) 0.12625(11) 0.0150(3) Uani 1 1 d . .
C4 C 0.91582(14) 0.35454(14) 0.05182(11) 0.0149(2) Uani 1 1 d . .
C5 C 0.93440(16) 0.34438(16) -0.05133(12) 0.0216(3) Uani 1 1 d . .
H5 H 1.0169 0.3095 -0.0757 0.026 Uiso 1 1 calc R U
C6 C 0.83116(17) 0.38577(18) -0.11788(13) 0.0254(3) Uani 1 1 d . .
H6 H 0.8414 0.3788 -0.1883 0.031 Uiso 1 1 calc R U
C7 C 0.71315(16) 0.43743(17) -0.08015(13) 0.0233(3) Uani 1 1 d . .
H7 H 0.6407 0.4670 -0.1243 0.028 Uiso 1 1 calc R U
C8 C 0.70192(15) 0.44551(15) 0.02299(12) 0.0186(3) Uani 1 1 d . .
H8 H 0.6202 0.4820 0.0478 0.022 Uiso 1 1 calc R U
C9 C 1.08411(15) 0.52543(16) 0.38869(12) 0.0200(3) Uani 1 1 d . .
H9 H 1.1626 0.5128 0.4202 0.024 Uiso 1 1 calc R U
C10 C 0.99787(16) 0.64371(16) 0.34491(13) 0.0205(3) Uani 1 1 d . .
H10 H 1.0043 0.7274 0.3401 0.025 Uiso 1 1 calc R U
C11 C 0.89853(15) 0.61232(14) 0.30907(12) 0.0169(3) Uani 1 1 d . .
C12 C 0.78662(15) 0.69300(14) 0.24447(12) 0.0172(3) Uani 1 1 d . .
C13 C 0.75408(17) 0.82792(15) 0.21463(14) 0.0239(3) Uani 1 1 d . .
H13 H 0.8012 0.8706 0.2405 0.029 Uiso 1 1 calc R U
C14 C 0.65249(18) 0.89938(16) 0.14700(14) 0.0271(4) Uani 1 1 d . .
H14 H 0.6287 0.9914 0.1260 0.033 Uiso 1 1 calc R U
C15 C 0.58643(17) 0.83371(16) 0.11074(14) 0.0258(3) Uani 1 1 d . .
H15 H 0.5173 0.8799 0.0633 0.031 Uiso 1 1 calc R U
C16 C 0.62297(15) 0.69875(15) 0.14494(13) 0.0206(3) Uani 1 1 d . .
H16 H 0.5761 0.6545 0.1206 0.025 Uiso 1 1 calc R U
C17 C 1.06726(14) 0.10078(14) 0.55740(12) 0.0173(3) Uani 1 1 d . .
H17 H 1.1514 0.0650 0.5838 0.021 Uiso 1 1 calc R U
C18 C 0.96358(15) 0.05821(14) 0.60337(12) 0.0173(3) Uani 1 1 d . .
H18 H 0.9611 -0.0108 0.6668 0.021 Uiso 1 1 calc R U
C19 C 0.86280(14) 0.13950(14) 0.53559(11) 0.0147(2) Uani 1 1 d . .
C20 C 0.72973(14) 0.13982(14) 0.53960(11) 0.0150(3) Uani 1 1 d . .
C21 C 0.68168(15) 0.05570(15) 0.62482(12) 0.0200(3) Uani 1 1 d . .
H21 H 0.7357 -0.0038 0.6814 0.024 Uiso 1 1 calc R U
C22 C 0.55543(16) 0.05924(16) 0.62654(13) 0.0239(3) Uani 1 1 d . .
H22 H 0.5213 0.0016 0.6832 0.029 Uiso 1 1 calc R U
C23 C 0.47987(16) 0.14910(18) 0.54331(14) 0.0262(3) Uani 1 1 d . .
H23 H 0.3920 0.1559 0.5428 0.031 Uiso 1 1 calc R U
C24 C 0.53432(15) 0.22907(16) 0.46067(13) 0.0222(3) Uani 1 1 d . .
H24 H 0.4814 0.2899 0.4038 0.027 Uiso 1 1 calc R U
C25 C 0.07296(18) 0.97850(17) 0.12083(13) 0.0251(3) Uani 1 1 d . .
C26 C 0.20687(19) 0.9194(2) 0.10491(18) 0.0359(4) Uani 1 1 d . .
H26A H 0.2540 0.9843 0.0920 0.054 Uiso 1 1 calc R U
H26B H 0.2167 0.8869 0.0432 0.054 Uiso 1 1 calc R U
H26C H 0.2398 0.8474 0.1689 0.054 Uiso 1 1 calc R U
Cl1 Cl 0.37723(3) 0.61477(3) 0.33414(3) 0.01793(7) Uani 1 1 d . .
Cl2 Cl 0.52555(3) 0.22537(4) 0.15336(3) 0.02209(7) Uani 1 1 d . .
N1 N 1.10601(11) 0.27175(12) 0.27864(10) 0.0158(2) Uani 1 1 d . .
N2 N 0.99355(11) 0.30074(12) 0.22931(10) 0.0142(2) Uani 1 1 d . .
N3 N 0.79994(12) 0.40469(12) 0.08983(10) 0.0145(2) Uani 1 1 d . .
N4 N 1.03813(12) 0.43098(13) 0.37910(10) 0.0169(2) Uani 1 1 d . .
N5 N 0.92311(12) 0.48388(12) 0.33140(10) 0.0160(2) Uani 1 1 d . .
N6 N 0.72089(12) 0.62813(11) 0.21045(10) 0.0166(2) Uani 1 1 d . .
N7 N 1.02941(12) 0.20160(12) 0.46875(10) 0.0159(2) Uani 1 1 d . .
N8 N 0.90308(11) 0.22616(12) 0.45420(10) 0.0141(2) Uani 1 1 d . .
N9 N 0.65759(12) 0.22531(12) 0.45657(10) 0.0157(2) Uani 1 1 d . .
N10 N -0.03101(16) 1.02615(16) 0.13424(13) 0.0296(3) Uani 1 1 d . .
O1 O 0.77740(10) 0.17244(10) 0.26180(9) 0.0164(2) Uani 1 1 d D .
O2 O 0.56684(10) 0.42800(10) 0.23850(9) 0.01510(19) Uani 1 1 d D .
O3 O 0.65953(10) 0.49384(11) 0.41919(9) 0.0167(2) Uani 1 1 d D .
Tb2 Tb 0.77514(2) 0.37375(2) 0.29872(2) 0.01083(2) Uani 1 1 d . .
H1A H 0.8325(19) 0.143(2) 0.2253(18) 0.035(6) Uiso 1 1 d D .
H3B H 0.654(2) 0.459(2) 0.4834(13) 0.033(6) Uiso 1 1 d D .
H2A H 0.539(2) 0.378(2) 0.2202(19) 0.034(6) Uiso 1 1 d D .
H2B H 0.507(2) 0.473(2) 0.266(2) 0.044(7) Uiso 1 1 d D .
H3A H 0.5899(17) 0.542(2) 0.3965(18) 0.034(6) Uiso 1 1 d D .
H1B H 0.7100(18) 0.179(3) 0.236(2) 0.043(7) Uiso 1 1 d D .

loop_
_atom_site_aniso_label
_atom_site_aniso_U_11
_atom_site_aniso_U_22
_atom_site_aniso_U_33
_atom_site_aniso_U_23
_atom_site_aniso_U_13
_atom_site_aniso_U_12
B1 0.0140(7) 0.0205(8) 0.0183(7) -0.0059(6) -0.0020(6) -0.0050(6)
C1 0.0124(6) 0.0193(7) 0.0234(7) -0.0063(6) 0.0024(5) -0.0038(5)
C2 0.0148(6) 0.0220(7) 0.0205(7) -0.0072(6) 0.0053(5) -0.0054(5)
C3 0.0150(6) 0.0146(6) 0.0147(6) -0.0042(5) 0.0022(5) -0.0039(5)
C4 0.0164(6) 0.0143(6) 0.0128(6) -0.0027(5) 0.0015(5) -0.0045(5)
C5 0.0214(7) 0.0257(8) 0.0141(7) -0.0056(6) 0.0032(5) -0.0024(6)
C6 0.0291(8) 0.0326(9) 0.0116(7) -0.0062(6) 0.0004(6) -0.0045(7)
C7 0.0235(8) 0.0284(8) 0.0144(7) -0.0036(6) -0.0043(6) -0.0034(6)
C8 0.0176(7) 0.0199(7) 0.0146(6) -0.0027(5) -0.0015(5) -0.0020(5)
C9 0.0229(7) 0.0274(8) 0.0169(7) -0.0108(6) 0.0040(5) -0.0145(6)
C10 0.0272(8) 0.0225(7) 0.0187(7) -0.0111(6) 0.0078(6) -0.0144(6)
C11 0.0211(7) 0.0168(6) 0.0160(6) -0.0080(5) 0.0060(5) -0.0085(5)
C12 0.0213(7) 0.0140(6) 0.0156(6) -0.0055(5) 0.0077(5) -0.0051(5)
C13 0.0328(9) 0.0151(7) 0.0248(8) -0.0083(6) 0.0075(6) -0.0080(6)
C14 0.0350(9) 0.0122(7) 0.0277(9) -0.0031(6) 0.0070(7) -0.0021(6)
C15 0.0257(8) 0.0171(7) 0.0250(8) 0.0003(6) 0.0032(6) 0.0001(6)
C16 0.0207(7) 0.0170(7) 0.0200(7) -0.0020(5) 0.0019(6) -0.0033(6)
C17 0.0190(7) 0.0164(6) 0.0155(6) -0.0064(5) -0.0059(5) 0.0001(5)
C18 0.0233(7) 0.0141(6) 0.0131(6) -0.0042(5) -0.0038(5) -0.0015(5)
C19 0.0179(6) 0.0133(6) 0.0125(6) -0.0042(5) -0.0009(5) -0.0028(5)
C20 0.0183(6) 0.0133(6) 0.0129(6) -0.0045(5) 0.0014(5) -0.0037(5)
C21 0.0244(7) 0.0163(7) 0.0158(7) -0.0013(5) 0.0020(5) -0.0049(6)
C22 0.0261(8) 0.0220(7) 0.0210(7) -0.0018(6) 0.0059(6) -0.0100(6)
C23 0.0191(7) 0.0305(9) 0.0262(8) -0.0017(7) 0.0031(6) -0.0114(6)
C24 0.0180(7) 0.0250(8) 0.0194(7) -0.0008(6) 0.0001(5) -0.0060(6)
C25 0.0349(9) 0.0233(8) 0.0180(7) -0.0067(6) 0.0001(6) -0.0088(7)
C26 0.0316(10) 0.0345(10) 0.0384(11) -0.0112(8) 0.0009(8) -0.0042(8)
Cl1 0.01625(15) 0.02026(16) 0.01583(15) -0.00723(12) 0.00054(12) -0.00104(12)
Cl2 0.01544(15) 0.01927(16) 0.0346(2) -0.01220(15) -0.00056(14) -0.00477(13)
N1 0.0111(5) 0.0185(6) 0.0177(6) -0.0057(5) -0.0009(4) -0.0036(4)
N2 0.0109(5) 0.0163(5) 0.0153(5) -0.0049(4) -0.0007(4) -0.0030(4)
N3 0.0150(5) 0.0142(5) 0.0128(5) -0.0034(4) 0.0006(4) -0.0029(4)
N4 0.0156(6) 0.0214(6) 0.0166(6) -0.0071(5) 0.0004(4) -0.0082(5)
N5 0.0147(5) 0.0160(6) 0.0182(6) -0.0059(5) 0.0006(4) -0.0048(4)
N6 0.0182(6) 0.0140(6) 0.0159(6) -0.0037(5) 0.0030(5) -0.0036(5)
N7 0.0140(5) 0.0172(6) 0.0158(6) -0.0052(5) -0.0035(4) -0.0020(4)
N8 0.0134(5) 0.0144(5) 0.0136(5) -0.0029(4) -0.0019(4) -0.0031(4)
N9 0.0165(6) 0.0156(5) 0.0138(5) -0.0032(4) 0.0005(4) -0.0042(4)
N10 0.0347(8) 0.0307(8) 0.0237(7) -0.0101(6) 0.0011(6) -0.0077(6)
O1 0.0139(5) 0.0161(5) 0.0194(5) -0.0069(4) 0.0001(4) -0.0026(4)
O2 0.0124(5) 0.0161(5) 0.0168(5) -0.0066(4) -0.0004(4) -0.0020(4)
O3 0.0162(5) 0.0184(5) 0.0141(5) -0.0053(4) 0.0023(4) -0.0033(4)
Tb2 0.01020(3) 0.01089(3) 0.01079(3) -0.00307(2) 0.00013(2) -0.00226(2)

loop_
_atom_type_symbol
_atom_type_description
_atom_type_scat_dispersion_real
_atom_type_scat_dispersion_imag
_atom_type_scat_source
C C 0.0033 0.0016 'International Tables Vol C Tables 4.2.6.8 and 6.1.1.4'
H H 0.0000 0.0000 'International Tables Vol C Tables 4.2.6.8 and 6.1.1.4'
B B 0.0013 0.0007 'International Tables Vol C Tables 4.2.6.8 and 6.1.1.4'
Cl Cl 0.1484 0.1585 'International Tables Vol C Tables 4.2.6.8 and 6.1.1.4'
N N 0.0061 0.0033 'International Tables Vol C Tables 4.2.6.8 and 6.1.1.4'
Tb Tb -0.1723 4.1537 'International Tables Vol C Tables 4.2.6.8 and 6.1.1.4'
O O 0.0106 0.0060 'International Tables Vol C Tables 4.2.6.8 and 6.1.1.4'

loop_
_geom_angle_atom_site_label_1
_geom_angle_atom_site_label_2
_geom_angle_atom_site_label_3
_geom_angle
N7 B1 N4 108.98(12)
N7 B1 N1 109.42(12)
N4 B1 N1 105.76(12)
N7 B1 H1C 110.8
N4 B1 H1C 110.8
N1 B1 H1C 110.8
N1 C1 C2 108.71(13)
N1 C1 H1 125.6
C2 C1 H1 125.6
C1 C2 C3 104.36(13)
C1 C2 H2 127.8
C3 C2 H2 127.8
N2 C3 C2 110.70(13)
N2 C3 C4 118.16(13)
C2 C3 C4 130.97(13)
N3 C4 C5 122.55(14)
N3 C4 C3 115.73(13)
C5 C4 C3 121.72(13)
C6 C5 C4 119.12(15)
C6 C5 H5 120.4
C4 C5 H5 120.4
C7 C6 C5 118.75(15)
C7 C6 H6 120.6
C5 C6 H6 120.6
C6 C7 C8 118.98(15)
C6 C7 H7 120.5
C8 C7 H7 120.5
N3 C8 C7 123.63(14)
N3 C8 H8 118.2
C7 C8 H8 118.2
N4 C9 C10 108.55(14)
N4 C9 H9 125.7
C10 C9 H9 125.7
C9 C10 C11 104.45(13)
C9 C10 H10 127.8
C11 C10 H10 127.8
N5 C11 C10 110.20(14)
N5 C11 C12 117.50(13)
C10 C11 C12 131.88(14)
N6 C12 C13 122.14(15)
N6 C12 C11 115.64(13)
C13 C12 C11 122.12(15)
C14 C13 C12 119.56(16)
C14 C13 H13 120.2
C12 C13 H13 120.2
C15 C14 C13 118.52(15)
C15 C14 H14 120.7
C13 C14 H14 120.7
C14 C15 C16 118.91(16)
C14 C15 H15 120.5
C16 C15 H15 120.5
N6 C16 C15 123.33(16)
N6 C16 H16 118.3
C15 C16 H16 118.3
N7 C17 C18 108.67(13)
N7 C17 H17 125.7
C18 C17 H17 125.7
C17 C18 C19 104.48(13)
C17 C18 H18 127.8
C19 C18 H18 127.8
N8 C19 C18 110.52(13)
N8 C19 C20 118.86(13)
C18 C19 C20 130.60(14)
N9 C20 C21 122.64(14)
N9 C20 C19 116.17(13)
C21 C20 C19 121.18(13)
C22 C21 C20 119.70(15)
C22 C21 H21 120.2
C20 C21 H21 120.2
C21 C22 C23 118.10(15)
C21 C22 H22 120.9
C23 C22 H22 120.9
C22 C23 C24 119.07(15)
C22 C23 H23 120.5
C24 C23 H23 120.5
N9 C24 C23 123.67(15)
N9 C24 H24 118.2
C23 C24 H24 118.2
N10 C25 C26 178.6(2)
C25 C26 H26A 109.5
C25 C26 H26B 109.5
H26A C26 H26B 109.5
C25 C26 H26C 109.5
H26A C26 H26C 109.5
H26B C26 H26C 109.5
C1 N1 N2 109.83(12)
C1 N1 B1 128.80(13)
N2 N1 B1 119.33(12)
C3 N2 N1 106.38(12)
C3 N2 Tb2 123.84(9)
N1 N2 Tb2 128.26(9)
C8 N3 C4 116.96(13)
C8 N3 Tb2 123.86(10)
C4 N3 Tb2 118.06(9)
C9 N4 N5 109.82(13)
C9 N4 B1 129.91(13)
N5 N4 B1 118.82(12)
C11 N5 N4 106.95(12)
C11 N5 Tb2 124.20(10)
N4 N5 Tb2 128.74(9)
C16 N6 C12 117.53(13)
C16 N6 Tb2 124.46(10)
C12 N6 Tb2 117.45(10)
C17 N7 N8 109.98(12)
C17 N7 B1 129.61(13)
N8 N7 B1 120.39(12)
C19 N8 N7 106.35(12)
C19 N8 Tb2 124.84(9)
N7 N8 Tb2 128.18(9)
C24 N9 C20 116.77(13)
C24 N9 Tb2 126.37(10)
C20 N9 Tb2 116.85(9)
Tb2 O1 H1A 119.3(17)
Tb2 O1 H1B 111.3(18)
H1A O1 H1B 107(2)
Tb2 O2 H2A 122.7(17)
Tb2 O2 H2B 120.6(18)
H2A O2 H2B 108(2)
Tb2 O3 H3B 122.1(17)
Tb2 O3 H3A 113.5(17)
H3B O3 H3A 110(2)
O2 Tb2 O3 79.10(4)
O2 Tb2 N8 138.10(4)
O3 Tb2 N8 86.50(4)
O2 Tb2 N5 138.31(4)
O3 Tb2 N5 75.65(4)
N8 Tb2 N5 72.68(4)
O2 Tb2 O1 79.79(4)
O3 Tb2 O1 136.10(4)
N8 Tb2 O1 84.17(4)
N5 Tb2 O1 139.94(4)
O2 Tb2 N2 137.05(4)
O3 Tb2 N2 140.82(4)
N8 Tb2 N2 73.82(4)
N5 Tb2 N2 66.34(4)
O1 Tb2 N2 76.14(4)
O2 Tb2 N6 76.86(4)
O3 Tb2 N6 67.01(4)
N8 Tb2 N6 132.30(4)
N5 Tb2 N6 62.93(4)
O1 Tb2 N6 142.19(4)
N2 Tb2 N6 101.91(4)
O2 Tb2 N3 75.50(4)
O3 Tb2 N3 138.86(4)
N8 Tb2 N3 133.29(4)
N5 Tb2 N3 103.34(4)
O1 Tb2 N3 69.59(4)
N2 Tb2 N3 62.96(4)
N6 Tb2 N3 75.98(4)
O2 Tb2 N9 75.14(4)
O3 Tb2 N9 68.90(4)
N8 Tb2 N9 62.97(4)
N5 Tb2 N9 123.62(4)
O1 Tb2 N9 68.66(4)
N2 Tb2 N9 125.76(4)
N6 Tb2 N9 131.12(4)
N3 Tb2 N9 132.17(4)

loop_
_geom_bond_atom_site_label_1
_geom_bond_atom_site_label_2
_geom_bond_distance
B1 N7 1.537(2)
B1 N4 1.548(2)
B1 N1 1.549(2)
B1 H1C 1.0000
C1 N1 1.3525(19)
C1 C2 1.378(2)
C1 H1 0.9500
C2 C3 1.405(2)
C2 H2 0.9500
C3 N2 1.3380(19)
C3 C4 1.462(2)
C4 N3 1.3575(18)
C4 C5 1.392(2)
C5 C6 1.383(2)
C5 H5 0.9500
C6 C7 1.379(2)
C6 H6 0.9500
C7 C8 1.384(2)
C7 H7 0.9500
C8 N3 1.3409(19)
C8 H8 0.9500
C9 N4 1.3497(19)
C9 C10 1.382(2)
C9 H9 0.9500
C10 C11 1.406(2)
C10 H10 0.9500
C11 N5 1.3363(19)
C11 C12 1.464(2)
C12 N6 1.357(2)
C12 C13 1.393(2)
C13 C14 1.385(3)
C13 H13 0.9500
C14 C15 1.383(3)
C14 H14 0.9500
C15 C16 1.392(2)
C15 H15 0.9500
C16 N6 1.341(2)
C16 H16 0.9500
C17 N7 1.3480(19)
C17 C18 1.379(2)
C17 H17 0.9500
C18 C19 1.401(2)
C18 H18 0.9500
C19 N8 1.3417(18)
C19 C20 1.461(2)
C20 N9 1.3499(19)
C20 C21 1.394(2)
C21 C22 1.378(2)
C21 H21 0.9500
C22 C23 1.384(2)
C22 H22 0.9500
C23 C24 1.388(2)
C23 H23 0.9500
C24 N9 1.343(2)
C24 H24 0.9500
C25 N10 1.140(2)
C25 C26 1.459(3)
C26 H26A 0.9800
C26 H26B 0.9800
C26 H26C 0.9800
N1 N2 1.3620(16)
N2 Tb2 2.4939(12)
N3 Tb2 2.6623(13)
N4 N5 1.3568(17)
N5 Tb2 2.4573(13)
N6 Tb2 2.6466(13)
N7 N8 1.3594(17)
N8 Tb2 2.4534(12)
N9 Tb2 2.7092(13)
O1 Tb2 2.4661(11)
O1 H1A 0.797(16)
O1 H1B 0.822(16)
O2 Tb2 2.3479(11)
O2 H2A 0.816(16)
O2 H2B 0.833(16)
O3 Tb2 2.4429(11)
O3 H3B 0.816(16)
O3 H3A 0.822(16)

loop_
_geom_hbond_atom_site_label_D
_geom_hbond_atom_site_label_H
_geom_hbond_atom_site_label_A
_geom_hbond_distance_DH
_geom_hbond_distance_HA
_geom_hbond_distance_DA
_geom_hbond_angle_DHA
_geom_hbond_site_symmetry_A
O1 H1B Cl2 0.822(16) 2.247(17) 3.0631(13) 172(2) .
O3 H3A Cl1 0.822(16) 2.384(17) 3.1728(13) 161(2) .
O2 H2B Cl1 0.833(16) 2.188(17) 3.0084(12) 168(2) .
O2 H2A Cl2 0.816(16) 2.219(17) 3.0070(12) 162(2) .
O3 H3B Cl1 0.816(16) 2.312(16) 3.1236(12) 173(2) 2_666
O1 H1A N10 0.797(16) 2.231(17) 3.0143(19) 168(2) 1_645

loop_
_geom_torsion_atom_site_label_1
_geom_torsion_atom_site_label_2
_geom_torsion_atom_site_label_3
_geom_torsion_atom_site_label_4
_geom_torsion
N1 C1 C2 C3 1.11(17)
C1 C2 C3 N2 -1.55(17)
C1 C2 C3 C4 173.44(15)
N2 C3 C4 N3 12.82(19)
C2 C3 C4 N3 -161.86(15)
N2 C3 C4 C5 -167.24(14)
C2 C3 C4 C5 18.1(2)
N3 C4 C5 C6 -0.6(2)
C3 C4 C5 C6 179.52(15)
C4 C5 C6 C7 0.8(3)
C5 C6 C7 C8 -0.3(3)
C6 C7 C8 N3 -0.6(3)
N4 C9 C10 C11 -0.02(17)
C9 C10 C11 N5 0.84(17)
C9 C10 C11 C12 -171.46(15)
N5 C11 C12 N6 -2.16(19)
C10 C11 C12 N6 169.69(15)
N5 C11 C12 C13 -178.52(14)
C10 C11 C12 C13 -6.7(2)
N6 C12 C13 C14 -0.8(2)
C11 C12 C13 C14 175.30(15)
C12 C13 C14 C15 -0.2(2)
C13 C14 C15 C16 1.1(3)
C14 C15 C16 N6 -1.1(3)
N7 C17 C18 C19 0.57(16)
C17 C18 C19 N8 -0.35(16)
C17 C18 C19 C20 177.59(14)
N8 C19 C20 N9 3.02(19)
C18 C19 C20 N9 -174.77(14)
N8 C19 C20 C21 -177.14(14)
C18 C19 C20 C21 5.1(2)
N9 C20 C21 C22 -0.7(2)
C19 C20 C21 C22 179.48(15)
C20 C21 C22 C23 -1.2(2)
C21 C22 C23 C24 1.7(3)
C22 C23 C24 N9 -0.4(3)
C2 C1 N1 N2 -0.34(17)
C2 C1 N1 B1 -163.70(14)
N7 B1 N1 C1 -139.78(15)
N4 B1 N1 C1 102.97(17)
N7 B1 N1 N2 58.22(17)
N4 B1 N1 N2 -59.03(16)
C2 C3 N2 N1 1.36(16)
C4 C3 N2 N1 -174.35(12)
C2 C3 N2 Tb2 168.30(10)
C4 C3 N2 Tb2 -7.41(18)
C1 N1 N2 C3 -0.63(16)
B1 N1 N2 C3 164.54(13)
C1 N1 N2 Tb2 -166.80(10)
B1 N1 N2 Tb2 -1.63(18)
C7 C8 N3 C4 0.8(2)
C7 C8 N3 Tb2 -166.77(12)
C5 C4 N3 C8 -0.3(2)
C3 C4 N3 C8 179.66(13)
C5 C4 N3 Tb2 168.08(12)
C3 C4 N3 Tb2 -11.99(16)
C10 C9 N4 N5 -0.79(17)
C10 C9 N4 B1 165.03(15)
N7 B1 N4 C9 129.01(16)
N1 B1 N4 C9 -113.44(16)
N7 B1 N4 N5 -66.23(16)
N1 B1 N4 N5 51.31(16)
C10 C11 N5 N4 -1.32(16)
C12 C11 N5 N4 172.22(12)
C10 C11 N5 Tb2 175.33(9)
C12 C11 N5 Tb2 -11.13(18)
C9 N4 N5 C11 1.31(16)
B1 N4 N5 C11 -166.31(13)
C9 N4 N5 Tb2 -175.14(10)
B1 N4 N5 Tb2 17.24(18)
C15 C16 N6 C12 0.1(2)
C15 C16 N6 Tb2 171.24(12)
C13 C12 N6 C16 0.9(2)
C11 C12 N6 C16 -175.46(13)
C13 C12 N6 Tb2 -170.91(11)
C11 C12 N6 Tb2 12.73(16)
C18 C17 N7 N8 -0.59(16)
C18 C17 N7 B1 177.41(14)
N4 B1 N7 C17 -126.93(15)
N1 B1 N7 C17 117.87(16)
N4 B1 N7 N8 50.90(17)
N1 B1 N7 N8 -64.30(17)
C18 C19 N8 N7 0.01(16)
C20 C19 N8 N7 -178.21(12)
C18 C19 N8 Tb2 171.57(9)
C20 C19 N8 Tb2 -6.65(18)
C17 N7 N8 C19 0.36(16)
B1 N7 N8 C19 -177.86(13)
C17 N7 N8 Tb2 -170.82(9)
B1 N7 N8 Tb2 10.96(18)
C23 C24 N9 C20 -1.4(2)
C23 C24 N9 Tb2 179.13(13)
C21 C20 N9 C24 1.9(2)
C19 C20 N9 C24 -178.24(13)
C21 C20 N9 Tb2 -178.53(11)
C19 C20 N9 Tb2 1.31(16)
